data_7719746
loop_
_publ_author_name
'Varmu&#x17e;ov&#xe1;, V&#x11b;ra'
'C&#xed;sa&#x159;ov&#xe1;, Ivana'
'&#x160;t&#x11b;pni&#x10d;ka, Petr'

_publ_section_title
;
 Synthesis, coordination, and catalytic application of phosphinoferrocene
 ligands bearing flexible thienyl and thiazolyl pendants.
;
_journal_issue 44
_journal_name_full 'Dalton transactions (Cambridge, England : 2003)'
_journal_page_first 16611
_journal_page_last 16628
_journal_paper_doi 10.1039/d5dt02216a
_journal_volume 54
_journal_year 2025
_chemical_formula_moiety 'C27 H23 Fe P S'
_chemical_formula_sum 'C27 H23 Fe P S'
_chemical_formula_weight 466.33
_space_group_crystal_system monoclinic
_space_group_IT_number 14
_space_group_name_Hall '-P 2ybc'
_space_group_name_H-M_alt 'P 1 21/c 1'
_atom_sites_solution_hydrogens geom
_atom_sites_solution_primary direct
_atom_sites_solution_secondary difmap
_audit_creation_method SHELXL-2017/1
_audit_update_record
;
2025-09-01 deposited with the CCDC.	2025-10-17 downloaded from the CCDC.
;
_cell_angle_alpha 90
_cell_angle_beta 94.8960(10)
_cell_angle_gamma 90
_cell_formula_units_Z 4
_cell_length_a 8.6415(3)
_cell_length_b 9.5305(3)
_cell_length_c 26.4474(8)
_cell_measurement_reflns_used 9789
_cell_measurement_temperature 120(2)
_cell_measurement_theta_max 27.47
_cell_measurement_theta_min 2.37
_cell_volume 2170.20(12)
_computing_cell_refinement 'SAINT V8.40B (Bruker AXS LLC, 2019)'
_computing_data_collection 'Bruker Instrument Service v8.5.1.2 Release'
_computing_data_reduction 'SAINT V8.40B (Bruker AXS LLC, 2019)'
_computing_molecular_graphics 'PLATON (Spek, 2017)'
_computing_publication_material 'PLATON (Spek, 2017)'
_computing_structure_refinement 'SHELXL-2017 (Sheldrick, 2017)'
_computing_structure_solution 'SHELXT 2018 (Sheldrick, 2018)'
_diffrn_ambient_temperature 120(2)
_diffrn_measured_fraction_theta_full 0.998
_diffrn_measured_fraction_theta_max 0.998
_diffrn_measurement_device_type 'Bruker D8 VENTURE Kappa Duo'
_diffrn_measurement_method '\f and \w scans'
_diffrn_radiation_monochromator 'Quazar Mo multilayer optic'
_diffrn_radiation_source 'micro-focus sealed tube'
_diffrn_radiation_type MoK\a
_diffrn_radiation_wavelength 0.71073
_diffrn_reflns_av_R_equivalents 0.0246
_diffrn_reflns_av_unetI/netI 0.0116
_diffrn_reflns_Laue_measured_fraction_full 0.998
_diffrn_reflns_Laue_measured_fraction_max 0.998
_diffrn_reflns_limit_h_max 11
_diffrn_reflns_limit_h_min -11
_diffrn_reflns_limit_k_max 12
_diffrn_reflns_limit_k_min -12
_diffrn_reflns_limit_l_max 32
_diffrn_reflns_limit_l_min -34
_diffrn_reflns_number 68478
_diffrn_reflns_point_group_measured_fraction_full 0.998
_diffrn_reflns_point_group_measured_fraction_max 0.998
_diffrn_reflns_theta_full 25.242
_diffrn_reflns_theta_max 27.505
_diffrn_reflns_theta_min 2.272
_exptl_absorpt_coefficient_mu 0.877
_exptl_absorpt_correction_T_max 0.80
_exptl_absorpt_correction_T_min 0.68
_exptl_absorpt_correction_type multi-scan
_exptl_absorpt_process_details
;
Krause, L., Herbst-Irmer, R., Sheldrick, G. M., Stalke, D. (2015).
J. Appl. Cryst. 48, 3-10.
;
_exptl_crystal_colour orange
_exptl_crystal_density_diffrn 1.427
_exptl_crystal_description prism
_exptl_crystal_F_000 968
_exptl_crystal_size_max 0.42
_exptl_crystal_size_mid 0.27
_exptl_crystal_size_min 0.27
_refine_diff_density_max 0.326
_refine_diff_density_min -0.282
_refine_diff_density_rms 0.050
_refine_ls_extinction_method none
_refine_ls_goodness_of_fit_ref 1.059
_refine_ls_hydrogen_treatment constr
_refine_ls_matrix_type full
_refine_ls_number_parameters 284
_refine_ls_number_reflns 4990
_refine_ls_number_restraints 6
_refine_ls_restrained_S_all 1.060
_refine_ls_R_factor_all 0.0235
_refine_ls_R_factor_gt 0.0232
_refine_ls_shift/su_max 0.003
_refine_ls_shift/su_mean 0.000
_refine_ls_structure_factor_coef Fsqd
_refine_ls_weighting_details 'w=1/[\s^2^(Fo^2^)+(0.0218P)^2^+1.5320P] where P=(Fo^2^+2Fc^2^)/3'
_refine_ls_weighting_scheme calc
_refine_ls_wR_factor_gt 0.0579
_refine_ls_wR_factor_ref 0.0580
_reflns_Friedel_coverage 0.000
_reflns_number_gt 4925
_reflns_number_total 4990
_reflns_threshold_expression 'I > 2\s(I)'
_cod_data_source_file d5dt02216a2.cif
_cod_data_source_block vv366
_cod_depositor_comments 'Adding full bibliography for 7719737--7719748.cif.'
_cod_original_sg_symbol_H-M 'P 21/c'
_cod_database_code 7719746
_shelx_shelxl_version_number 2017/1
_shelx_space_group_comment
;
The symmetry employed for this shelxl refinement is uniquely defined
by the following loop, which should always be used as a source of
symmetry information in preference to the above space-group names.
They are only intended as comments.
;
_shelx_estimated_absorpt_t_min 0.710
_shelx_estimated_absorpt_t_max 0.798

loop_
_space_group_symop_operation_xyz
'x, y, z'
'-x, y+1/2, -z+1/2'
'-x, -y, -z'
'x, -y-1/2, z-1/2'

loop_
_atom_site_label
_atom_site_type_symbol
_atom_site_fract_x
_atom_site_fract_y
_atom_site_fract_z
_atom_site_U_iso_or_equiv
_atom_site_adp_type
_atom_site_occupancy
_atom_site_site_symmetry_order
_atom_site_calc_flag
_atom_site_refinement_flags_posn
_atom_site_refinement_flags_adp
_atom_site_refinement_flags_occupancy
_atom_site_disorder_assembly
_atom_site_disorder_group
Fe1 Fe 0.40266(2) 0.29676(2) 0.35442(2) 0.01229(5) Uani 1 1 d . . . . .
P1 P 0.31223(3) 0.63063(3) 0.38825(2) 0.01379(7) Uani 1 1 d . . . . .
C1 C 0.59321(14) 0.32559(13) 0.31401(4) 0.0160(2) Uani 1 1 d . . . . .
C2 C 0.46073(14) 0.39639(14) 0.29026(4) 0.0185(2) Uani 1 1 d . . . . .
H2 H 0.453432 0.494174 0.283504 0.022 Uiso 1 1 calc R U . . .
C3 C 0.34122(15) 0.29560(15) 0.27840(5) 0.0229(3) Uani 1 1 d . . . . .
H3 H 0.240544 0.314465 0.262566 0.027 Uiso 1 1 calc R U . . .
C4 C 0.39924(16) 0.16210(15) 0.29444(5) 0.0232(3) Uani 1 1 d . . . . .
H4 H 0.344217 0.075830 0.291188 0.028 Uiso 1 1 calc R U . . .
C5 C 0.55437(15) 0.18011(13) 0.31625(5) 0.0197(2) Uani 1 1 d . . . . .
H5 H 0.620807 0.107667 0.329981 0.024 Uiso 1 1 calc R U . . .
C6 C 0.32874(13) 0.44530(12) 0.40228(4) 0.0137(2) Uani 1 1 d . . . . .
C7 C 0.20608(14) 0.34812(13) 0.38717(4) 0.0162(2) Uani 1 1 d . . . . .
H7 H 0.108733 0.371500 0.369786 0.019 Uiso 1 1 calc R U . . .
C8 C 0.25518(15) 0.21107(13) 0.40264(5) 0.0190(2) Uani 1 1 d . . . . .
H8 H 0.196171 0.127375 0.397590 0.023 Uiso 1 1 calc R U . . .
C9 C 0.40815(15) 0.22117(13) 0.42702(5) 0.0190(2) Uani 1 1 d . . . . .
H9 H 0.469093 0.145298 0.440929 0.023 Uiso 1 1 calc R U . . .
C10 C 0.45404(14) 0.36483(13) 0.42696(4) 0.0157(2) Uani 1 1 d . . . . .
H10 H 0.550866 0.401164 0.440849 0.019 Uiso 1 1 calc R U . . .
C11 C 0.24861(13) 0.70031(12) 0.44788(5) 0.0157(2) Uani 1 1 d . . . . .
C12 C 0.25953(16) 0.84515(14) 0.45604(5) 0.0249(3) Uani 1 1 d . . . . .
H12 H 0.304074 0.902925 0.431858 0.030 Uiso 1 1 calc R U . . .
C13 C 0.20615(18) 0.90538(16) 0.49898(6) 0.0318(3) Uani 1 1 d . . . . .
H13 H 0.214478 1.003832 0.504134 0.038 Uiso 1 1 calc R U . . .
C14 C 0.14052(17) 0.82181(17) 0.53447(6) 0.0302(3) Uani 1 1 d . . . . .
H14 H 0.104103 0.862996 0.563940 0.036 Uiso 1 1 calc R U . . .
C15 C 0.12829(15) 0.67917(16) 0.52690(5) 0.0250(3) Uani 1 1 d . . . . .
H15 H 0.083472 0.621999 0.551198 0.030 Uiso 1 1 calc R U . . .
C16 C 0.18158(14) 0.61827(14) 0.48358(5) 0.0180(2) Uani 1 1 d . . . . .
H16 H 0.171918 0.519886 0.478478 0.022 Uiso 1 1 calc R U . . .
C17 C 0.51467(13) 0.69041(12) 0.39487(4) 0.0146(2) Uani 1 1 d . . . . .
C18 C 0.57684(15) 0.75069(13) 0.35314(5) 0.0188(2) Uani 1 1 d . . . . .
H18 H 0.514802 0.758976 0.321856 0.023 Uiso 1 1 calc R U . . .
C19 C 0.72972(16) 0.79896(14) 0.35704(5) 0.0233(3) Uani 1 1 d . . . . .
H19 H 0.771335 0.840142 0.328427 0.028 Uiso 1 1 calc R U . . .
C20 C 0.82117(15) 0.78708(14) 0.40249(5) 0.0228(3) Uani 1 1 d . . . . .
H20 H 0.925746 0.818846 0.404928 0.027 Uiso 1 1 calc R U . . .
C21 C 0.75948(15) 0.72861(14) 0.44443(5) 0.0203(2) Uani 1 1 d . . . . .
H21 H 0.821731 0.721010 0.475692 0.024 Uiso 1 1 calc R U . . .
C22 C 0.60751(14) 0.68135(13) 0.44082(5) 0.0171(2) Uani 1 1 d . . . . .
H22 H 0.565762 0.642377 0.469794 0.021 Uiso 1 1 calc R U . . .
C23 C 0.74985(14) 0.38908(14) 0.32883(5) 0.0186(2) Uani 1 1 d . . . . .
H23A H 0.811887 0.323724 0.351503 0.022 Uiso 1 1 calc R U . . .
H23B H 0.736658 0.477446 0.347658 0.022 Uiso 1 1 calc R U . . .
C24 C 0.83550(13) 0.41900(13) 0.28227(5) 0.0159(2) Uani 1 1 d . . . . .
C25 C 0.81780(14) 0.33987(13) 0.23715(5) 0.0176(2) Uani 1 1 d . . . . .
H25 H 0.752211 0.260188 0.232183 0.021 Uiso 1 1 calc R U . A 1
S1 S 1.00853(11) 0.53986(10) 0.22066(3) 0.01996(17) Uani 0.694(2) 1 d . . P B 1
C26 C 0.9092(9) 0.3939(10) 0.2007(3) 0.0270(18) Uani 0.694(2) 1 d . U P B 1
H26 H 0.915136 0.353084 0.168163 0.032 Uiso 0.694(2) 1 calc R U P B 1
S1D S 0.9132(4) 0.3967(5) 0.19104(16) 0.0182(5) Uani 0.306(2) 1 d . . P B 2
C26D C 0.9982(13) 0.5299(12) 0.2309(4) 0.01996(17) Uani 0.306(2) 1 d . . P B 2
H26D H 1.075130 0.593614 0.221336 0.024 Uiso 0.306(2) 1 calc R U P B 2
C27 C 0.93740(14) 0.52942(13) 0.27836(5) 0.0193(2) Uani 1 1 d . . . . .
H27 H 0.964857 0.593078 0.305277 0.023 Uiso 1 1 calc R U . B 1

loop_
_atom_site_aniso_label
_atom_site_aniso_U_11
_atom_site_aniso_U_22
_atom_site_aniso_U_33
_atom_site_aniso_U_23
_atom_site_aniso_U_13
_atom_site_aniso_U_12
Fe1 0.01326(9) 0.01277(9) 0.01097(8) -0.00109(6) 0.00183(6) -0.00129(6)
P1 0.01399(14) 0.01400(14) 0.01324(13) 0.00095(10) 0.00038(10) -0.00052(11)
C1 0.0169(5) 0.0182(6) 0.0133(5) -0.0025(4) 0.0044(4) -0.0018(4)
C2 0.0210(6) 0.0234(6) 0.0117(5) 0.0017(4) 0.0041(4) 0.0002(5)
C3 0.0197(6) 0.0377(8) 0.0111(5) -0.0040(5) 0.0010(4) -0.0039(5)
C4 0.0240(6) 0.0257(6) 0.0210(6) -0.0121(5) 0.0078(5) -0.0087(5)
C5 0.0203(6) 0.0169(6) 0.0229(6) -0.0046(5) 0.0080(5) -0.0004(5)
C6 0.0150(5) 0.0145(5) 0.0120(5) -0.0009(4) 0.0032(4) -0.0005(4)
C7 0.0142(5) 0.0179(6) 0.0170(5) -0.0009(4) 0.0045(4) -0.0019(4)
C8 0.0223(6) 0.0168(6) 0.0191(6) 0.0008(4) 0.0076(5) -0.0046(5)
C9 0.0260(6) 0.0170(6) 0.0142(5) 0.0033(4) 0.0030(5) 0.0016(5)
C10 0.0189(6) 0.0176(6) 0.0105(5) -0.0005(4) 0.0003(4) 0.0006(4)
C11 0.0128(5) 0.0167(6) 0.0175(5) -0.0015(4) -0.0001(4) 0.0020(4)
C12 0.0279(7) 0.0173(6) 0.0301(7) -0.0015(5) 0.0056(5) 0.0021(5)
C13 0.0340(8) 0.0225(7) 0.0392(8) -0.0117(6) 0.0047(6) 0.0053(6)
C14 0.0232(7) 0.0409(8) 0.0269(7) -0.0131(6) 0.0049(5) 0.0061(6)
C15 0.0170(6) 0.0390(8) 0.0194(6) -0.0030(6) 0.0040(5) 0.0002(5)
C16 0.0148(5) 0.0210(6) 0.0179(6) -0.0016(5) 0.0009(4) -0.0001(5)
C17 0.0154(5) 0.0136(5) 0.0149(5) -0.0004(4) 0.0022(4) -0.0013(4)
C18 0.0212(6) 0.0204(6) 0.0146(5) 0.0015(5) 0.0009(4) -0.0025(5)
C19 0.0237(6) 0.0271(7) 0.0200(6) 0.0021(5) 0.0078(5) -0.0066(5)
C20 0.0163(6) 0.0247(7) 0.0277(7) -0.0023(5) 0.0034(5) -0.0048(5)
C21 0.0201(6) 0.0202(6) 0.0198(6) -0.0009(5) -0.0034(5) -0.0017(5)
C22 0.0203(6) 0.0169(5) 0.0141(5) 0.0006(4) 0.0014(4) -0.0027(5)
C23 0.0182(6) 0.0212(6) 0.0167(5) -0.0007(5) 0.0033(4) -0.0036(5)
C24 0.0130(5) 0.0160(5) 0.0186(6) 0.0015(4) 0.0016(4) 0.0027(4)
C25 0.0181(6) 0.0147(5) 0.0201(6) -0.0009(5) 0.0018(4) 0.0018(4)
S1 0.0178(3) 0.0203(3) 0.0228(4) -0.0005(3) 0.0077(3) -0.00268(19)
C26 0.026(2) 0.0259(19) 0.028(3) -0.0070(15) -0.0003(14) 0.0046(12)
S1D 0.0152(8) 0.0187(8) 0.0216(12) -0.0009(8) 0.0069(7) 0.0019(5)
C26D 0.0178(3) 0.0203(3) 0.0228(4) -0.0005(3) 0.0077(3) -0.00268(19)
C27 0.0163(5) 0.0189(6) 0.0226(6) -0.0007(5) 0.0017(4) -0.0015(5)

loop_
_atom_type_symbol
_atom_type_description
_atom_type_scat_dispersion_real
_atom_type_scat_dispersion_imag
_atom_type_scat_source
C C 0.0033 0.0016 'International Tables Vol C Tables 4.2.6.8 and 6.1.1.4'
H H 0.0000 0.0000 'International Tables Vol C Tables 4.2.6.8 and 6.1.1.4'
Fe Fe 0.3463 0.8444 'International Tables Vol C Tables 4.2.6.8 and 6.1.1.4'
P P 0.1023 0.0942 'International Tables Vol C Tables 4.2.6.8 and 6.1.1.4'
S S 0.1246 0.1234 'International Tables Vol C Tables 4.2.6.8 and 6.1.1.4'

loop_
_geom_angle_atom_site_label_1
_geom_angle_atom_site_label_2
_geom_angle_atom_site_label_3
_geom_angle
_geom_angle_site_symmetry_1
_geom_angle_site_symmetry_3
_geom_angle_publ_flag
C7 Fe1 C3 105.39(5) . . ?
C7 Fe1 C6 41.40(5) . . ?
C3 Fe1 C6 123.25(5) . . ?
C7 Fe1 C10 69.20(5) . . ?
C3 Fe1 C10 161.66(5) . . ?
C6 Fe1 C10 41.30(5) . . ?
C7 Fe1 C4 121.76(5) . . ?
C3 Fe1 C4 40.77(6) . . ?
C6 Fe1 C4 159.42(5) . . ?
C10 Fe1 C4 156.98(6) . . ?
C7 Fe1 C2 121.03(5) . . ?
C3 Fe1 C2 40.91(5) . . ?
C6 Fe1 C2 107.77(5) . . ?
C10 Fe1 C2 125.76(5) . . ?
C4 Fe1 C2 68.58(5) . . ?
C7 Fe1 C9 68.79(5) . . ?
C3 Fe1 C9 155.19(5) . . ?
C6 Fe1 C9 69.22(5) . . ?
C10 Fe1 C9 40.84(5) . . ?
C4 Fe1 C9 120.39(5) . . ?
C2 Fe1 C9 162.60(5) . . ?
C7 Fe1 C8 40.82(5) . . ?
C3 Fe1 C8 119.29(5) . . ?
C6 Fe1 C8 69.23(5) . . ?
C10 Fe1 C8 68.77(5) . . ?
C4 Fe1 C8 105.37(5) . . ?
C2 Fe1 C8 155.79(5) . . ?
C9 Fe1 C8 40.68(5) . . ?
C7 Fe1 C5 159.09(5) . . ?
C3 Fe1 C5 68.56(5) . . ?
C6 Fe1 C5 158.51(5) . . ?
C10 Fe1 C5 122.63(5) . . ?
C4 Fe1 C5 40.77(5) . . ?
C2 Fe1 C5 68.31(5) . . ?
C9 Fe1 C5 107.84(5) . . ?
C8 Fe1 C5 123.27(5) . . ?
C7 Fe1 C1 157.69(5) . . ?
C3 Fe1 C1 68.92(5) . . ?
C6 Fe1 C1 122.50(5) . . ?
C10 Fe1 C1 109.08(5) . . ?
C4 Fe1 C1 68.83(5) . . ?
C2 Fe1 C1 40.74(5) . . ?
C9 Fe1 C1 125.37(5) . . ?
C8 Fe1 C1 160.94(5) . . ?
C5 Fe1 C1 40.74(5) . . ?
C6 P1 C17 103.06(5) . . ?
C6 P1 C11 101.59(5) . . ?
C17 P1 C11 99.12(5) . . ?
C2 C1 C5 107.13(11) . . ?
C2 C1 C23 126.50(11) . . ?
C5 C1 C23 126.08(11) . . ?
C2 C1 Fe1 69.15(7) . . ?
C5 C1 Fe1 69.36(7) . . ?
C23 C1 Fe1 131.39(8) . . ?
C3 C2 C1 108.48(12) . . ?
C3 C2 Fe1 69.21(7) . . ?
C1 C2 Fe1 70.11(7) . . ?
C3 C2 H2 125.8 . . ?
C1 C2 H2 125.8 . . ?
Fe1 C2 H2 126.5 . . ?
C4 C3 C2 107.91(11) . . ?
C4 C3 Fe1 69.75(7) . . ?
C2 C3 Fe1 69.88(7) . . ?
C4 C3 H3 126.0 . . ?
C2 C3 H3 126.0 . . ?
Fe1 C3 H3 125.9 . . ?
C3 C4 C5 108.03(11) . . ?
C3 C4 Fe1 69.48(7) . . ?
C5 C4 Fe1 70.01(7) . . ?
C3 C4 H4 126.0 . . ?
C5 C4 H4 126.0 . . ?
Fe1 C4 H4 126.1 . . ?
C4 C5 C1 108.45(12) . . ?
C4 C5 Fe1 69.22(7) . . ?
C1 C5 Fe1 69.91(7) . . ?
C4 C5 H5 125.8 . . ?
C1 C5 H5 125.8 . . ?
Fe1 C5 H5 126.7 . . ?
C10 C6 C7 106.94(10) . . ?
C10 C6 P1 131.12(9) . . ?
C7 C6 P1 121.91(9) . . ?
C10 C6 Fe1 69.36(6) . . ?
C7 C6 Fe1 69.06(7) . . ?
P1 C6 Fe1 125.07(6) . . ?
C8 C7 C6 108.45(11) . . ?
C8 C7 Fe1 70.23(7) . . ?
C6 C7 Fe1 69.54(6) . . ?
C8 C7 H7 125.8 . . ?
C6 C7 H7 125.8 . . ?
Fe1 C7 H7 126.0 . . ?
C7 C8 C9 108.11(11) . . ?
C7 C8 Fe1 68.96(7) . . ?
C9 C8 Fe1 69.64(7) . . ?
C7 C8 H8 125.9 . . ?
C9 C8 H8 125.9 . . ?
Fe1 C8 H8 127.0 . . ?
C8 C9 C10 108.19(11) . . ?
C8 C9 Fe1 69.68(7) . . ?
C10 C9 Fe1 69.22(7) . . ?
C8 C9 H9 125.9 . . ?
C10 C9 H9 125.9 . . ?
Fe1 C9 H9 126.8 . . ?
C9 C10 C6 108.31(10) . . ?
C9 C10 Fe1 69.95(7) . . ?
C6 C10 Fe1 69.34(6) . . ?
C9 C10 H10 125.8 . . ?
C6 C10 H10 125.8 . . ?
Fe1 C10 H10 126.4 . . ?
C16 C11 C12 118.48(12) . . ?
C16 C11 P1 123.51(9) . . ?
C12 C11 P1 117.88(10) . . ?
C13 C12 C11 120.81(13) . . ?
C13 C12 H12 119.6 . . ?
C11 C12 H12 119.6 . . ?
C12 C13 C14 120.00(14) . . ?
C12 C13 H13 120.0 . . ?
C14 C13 H13 120.0 . . ?
C15 C14 C13 119.92(13) . . ?
C15 C14 H14 120.0 . . ?
C13 C14 H14 120.0 . . ?
C14 C15 C16 120.20(13) . . ?
C14 C15 H15 119.9 . . ?
C16 C15 H15 119.9 . . ?
C11 C16 C15 120.60(12) . . ?
C11 C16 H16 119.7 . . ?
C15 C16 H16 119.7 . . ?
C18 C17 C22 118.82(11) . . ?
C18 C17 P1 118.81(9) . . ?
C22 C17 P1 122.34(9) . . ?
C17 C18 C19 120.32(11) . . ?
C17 C18 H18 119.8 . . ?
C19 C18 H18 119.8 . . ?
C20 C19 C18 120.25(12) . . ?
C20 C19 H19 119.9 . . ?
C18 C19 H19 119.9 . . ?
C19 C20 C21 119.77(12) . . ?
C19 C20 H20 120.1 . . ?
C21 C20 H20 120.1 . . ?
C22 C21 C20 120.17(12) . . ?
C22 C21 H21 119.9 . . ?
C20 C21 H21 119.9 . . ?
C21 C22 C17 120.64(11) . . ?
C21 C22 H22 119.7 . . ?
C17 C22 H22 119.7 . . ?
C1 C23 C24 110.78(10) . . ?
C1 C23 H23A 109.5 . . ?
C24 C23 H23A 109.5 . . ?
C1 C23 H23B 109.5 . . ?
C24 C23 H23B 109.5 . . ?
H23A C23 H23B 108.1 . . ?
C27 C24 C25 111.60(11) . . ?
C27 C24 C23 124.21(11) . . ?
C25 C24 C23 124.17(11) . . ?
C26 C25 C24 111.1(4) . . ?
C24 C25 S1D 115.64(18) . . ?
C26 C25 H25 124.4 . . ?
C24 C25 H25 124.4 . . ?
C26 S1 C27 91.1(2) . . ?
C25 C26 S1 112.9(5) . . ?
C25 C26 H26 123.5 . . ?
S1 C26 H26 123.5 . . ?
C25 S1D C26D 90.2(4) . . ?
C27 C26D S1D 111.3(7) . . ?
C27 C26D H26D 124.4 . . ?
S1D C26D H26D 124.4 . . ?
C24 C27 C26D 111.1(5) . . ?
C24 C27 S1 113.22(10) . . ?
C24 C27 H27 123.4 . . ?
S1 C27 H27 123.4 . . ?

loop_
_geom_bond_atom_site_label_1
_geom_bond_atom_site_label_2
_geom_bond_distance
_geom_bond_site_symmetry_2
_geom_bond_publ_flag
Fe1 C7 2.0315(12) . ?
Fe1 C3 2.0350(12) . ?
Fe1 C6 2.0378(11) . ?
Fe1 C10 2.0380(11) . ?
Fe1 C4 2.0387(12) . ?
Fe1 C2 2.0439(12) . ?
Fe1 C9 2.0477(12) . ?
Fe1 C8 2.0483(12) . ?
Fe1 C5 2.0492(12) . ?
Fe1 C1 2.0565(12) . ?
P1 C6 1.8080(12) . ?
P1 C17 1.8339(12) . ?
P1 C11 1.8382(12) . ?
C1 C2 1.4274(17) . ?
C1 C5 1.4290(17) . ?
C1 C23 1.5039(16) . ?
C2 C3 1.4256(18) . ?
C2 H2 0.9500 . ?
C3 C4 1.419(2) . ?
C3 H3 0.9500 . ?
C4 C5 1.4239(18) . ?
C4 H4 0.9500 . ?
C5 H5 0.9500 . ?
C6 C10 1.4373(16) . ?
C6 C7 1.4383(16) . ?
C7 C8 1.4227(17) . ?
C7 H7 0.9500 . ?
C8 C9 1.4237(18) . ?
C8 H8 0.9500 . ?
C9 C10 1.4254(17) . ?
C9 H9 0.9500 . ?
C10 H10 0.9500 . ?
C11 C16 1.3898(17) . ?
C11 C12 1.3991(17) . ?
C12 C13 1.386(2) . ?
C12 H12 0.9500 . ?
C13 C14 1.388(2) . ?
C13 H13 0.9500 . ?
C14 C15 1.377(2) . ?
C14 H14 0.9500 . ?
C15 C16 1.3969(17) . ?
C15 H15 0.9500 . ?
C16 H16 0.9500 . ?
C17 C18 1.3921(16) . ?
C17 C22 1.4005(16) . ?
C18 C19 1.3944(18) . ?
C18 H18 0.9500 . ?
C19 C20 1.3856(19) . ?
C19 H19 0.9500 . ?
C20 C21 1.3878(19) . ?
C20 H20 0.9500 . ?
C21 C22 1.3839(17) . ?
C21 H21 0.9500 . ?
C22 H22 0.9500 . ?
C23 C24 1.5169(16) . ?
C23 H23A 0.9900 . ?
C23 H23B 0.9900 . ?
C24 C27 1.3817(17) . ?
C24 C25 1.4088(17) . ?
C25 C26 1.395(7) . ?
C25 S1D 1.622(4) . ?
C25 H25 0.9500 . ?
S1 C26 1.695(9) . ?
S1 C27 1.6959(14) . ?
C26 H26 0.9500 . ?
S1D C26D 1.770(13) . ?
C26D C27 1.402(9) . ?
C26D H26D 0.9500 . ?
C27 H27 0.9500 . ?
